data_2217354
loop_
_publ_author_name
'Daub, Kathrin'
'Meyer, Gerd'

_publ_section_title
;
 Octadecabromidobis(dicarbido)decadysprosium, [Dy~10~Br~18~(C~2~)~2~]
;
_journal_issue 1
_journal_name_full 'Acta Crystallographica Section E'
_journal_page_first i4
_journal_paper_doi 10.1107/S1600536807066111
_journal_volume 64
_journal_year 2008
_chemical_formula_iupac '[Dy10  Br18 (C2)2]'
_chemical_formula_moiety 'C4 Br18 Dy10'
_chemical_formula_structural '(Dy5 C2)2 Br18'
_chemical_formula_sum 'C4 Br18 Dy10'
_chemical_formula_weight 3111.42
_chemical_name_systematic
;
Octadecabromidobis(dicarbido)decadysprosium
;
_space_group_IT_number 14
_symmetry_cell_setting monoclinic
_symmetry_space_group_name_Hall '-P 2ybc'
_symmetry_space_group_name_H-M 'P 1 21/c 1'
_atom_sites_solution_primary direct
_atom_sites_solution_secondary difmap
_audit_creation_method SHELXL-97
_cell_angle_alpha 90.00
_cell_angle_beta 120.869(9)
_cell_angle_gamma 90.00
_cell_formula_units_Z 2
_cell_length_a 9.7399(12)
_cell_length_b 16.3398(15)
_cell_length_c 13.2469(19)
_cell_measurement_reflns_used 14525
_cell_measurement_temperature 293(2)
_cell_measurement_theta_max 27.05
_cell_measurement_theta_min 2.06
_cell_volume 1809.6(4)
_computing_cell_refinement 'X-AREA (Stoe & Cie, 2001)'
_computing_data_collection 'X-AREA (Stoe & Cie, 2001)'
_computing_data_reduction 'X-AREA (Stoe & Cie, 2001)'
_computing_molecular_graphics 'DIAMOND (Brandenburg, 2005)'
_computing_publication_material 'SHELXL97 (Sheldrick, 1997)'
_computing_structure_refinement 'SHELXL97 (Sheldrick, 1997)'
_computing_structure_solution 'SHELXS97 (Sheldrick, 1997)'
_diffrn_ambient_temperature 293(2)
_diffrn_measured_fraction_theta_full 0.980
_diffrn_measured_fraction_theta_max 0.969
_diffrn_measurement_device_type 'Stoe IPDSII'
_diffrn_measurement_method \f
_diffrn_radiation_monochromator graphite
_diffrn_radiation_source 'fine-focus sealed tube'
_diffrn_radiation_type MoK\a
_diffrn_radiation_wavelength 0.71073
_diffrn_reflns_av_R_equivalents 0.0961
_diffrn_reflns_av_sigmaI/netI 0.0568
_diffrn_reflns_limit_h_max 12
_diffrn_reflns_limit_h_min -12
_diffrn_reflns_limit_k_max 20
_diffrn_reflns_limit_k_min -20
_diffrn_reflns_limit_l_max 16
_diffrn_reflns_limit_l_min -16
_diffrn_reflns_number 23768
_diffrn_reflns_theta_full 27.28
_diffrn_reflns_theta_max 27.28
_diffrn_reflns_theta_min 2.18
_diffrn_standards_number 0
_exptl_absorpt_coefficient_mu 40.236
_exptl_absorpt_correction_T_max 0.0627
_exptl_absorpt_correction_T_min 0.0147
_exptl_absorpt_correction_type numerical
_exptl_absorpt_process_details
;
[X-RED (Stoe & Cie, 2001) and X-SHAPE (Stoe & Cie, 1999)]
;
_exptl_crystal_colour black
_exptl_crystal_density_diffrn 5.710
_exptl_crystal_density_method 'not measured'
_exptl_crystal_description parallelepiped
_exptl_crystal_F_000 2628
_exptl_crystal_size_max 0.20
_exptl_crystal_size_mid 0.20
_exptl_crystal_size_min 0.20
_refine_diff_density_max 2.440
_refine_diff_density_min -1.750
_refine_ls_extinction_coef 0.00038(3)
_refine_ls_extinction_expression Fc^*^=kFc[1+0.001xFc^2^\l^3^/sin(2\q)]^-1/4^
_refine_ls_extinction_method 'SHELXL97 (Sheldrick, 1997)'
_refine_ls_goodness_of_fit_ref 1.010
_refine_ls_matrix_type full
_refine_ls_number_parameters 136
_refine_ls_number_reflns 3935
_refine_ls_number_restraints 0
_refine_ls_restrained_S_all 1.010
_refine_ls_R_factor_all 0.0498
_refine_ls_R_factor_gt 0.0326
_refine_ls_shift/su_max 0.001
_refine_ls_shift/su_mean 0.000
_refine_ls_structure_factor_coef Fsqd
_refine_ls_weighting_details 'w=1/[\s^2^(Fo^2^)+(0.0351P)^2^] where P=(Fo^2^+2Fc^2^)/3'
_refine_ls_weighting_scheme calc
_refine_ls_wR_factor_gt 0.0701
_refine_ls_wR_factor_ref 0.0785
_reflns_number_gt 2989
_reflns_number_total 3935
_reflns_threshold_expression I>2\s(I)
_cod_data_source_file wm2169.cif
_cod_data_source_block I
_cod_original_sg_symbol_H-M 'P 21/c'
_cod_database_code 2217354
_cod_database_fobs_code 2217354

loop_
_symmetry_equiv_pos_as_xyz
'x, y, z'
'-x, y+1/2, -z+1/2'
'-x, -y, -z'
'x, -y-1/2, z-1/2'

loop_
_atom_site_type_symbol
_atom_site_label
_atom_site_fract_x
_atom_site_fract_y
_atom_site_fract_z
_atom_site_U_iso_or_equiv
_atom_site_adp_type
_atom_site_calc_flag
_atom_site_occupancy
Dy Dy1 0.72140(7) -0.18631(3) 0.55464(5) 0.01642(12) Uani d 1
Dy Dy2 0.86572(6) -0.05763(3) 0.81405(4) 0.01581(12) Uani d 1
Dy Dy3 0.49120(6) 0.16312(3) 0.27712(5) 0.01646(13) Uani d 1
Dy Dy4 0.66436(6) 0.04537(3) 0.53869(5) 0.01672(12) Uani d 1
Dy Dy5 0.49942(6) -0.05623(3) 0.23673(5) 0.01640(12) Uani d 1
Br Br1 0.79002(15) 0.17718(7) 0.46836(11) 0.0267(3) Uani d 1
Br Br2 0.18295(15) -0.05866(7) 0.03920(11) 0.0261(3) Uani d 1
Br Br3 0.81121(14) -0.06564(6) 0.44345(10) 0.0199(2) Uani d 1
Br Br4 0.19236(15) 0.18349(7) 0.05984(11) 0.0270(3) Uani d 1
Br Br5 0.60176(17) -0.19122(6) 0.14246(12) 0.0282(3) Uani d 1
Br Br6 0.59583(16) 0.06929(7) 0.14910(12) 0.0273(3) Uani d 1
Br Br7 1.01722(16) -0.18152(7) 0.75532(12) 0.0274(3) Uani d 1
Br Br8 0.97720(15) 0.06689(7) 0.73923(11) 0.0265(3) Uani d 1
Br Br9 0.58632(14) 0.19733(6) 0.66855(10) 0.0198(2) Uani d 1
C C1 0.6314(13) -0.0891(5) 0.6212(9) 0.0118(18) Uiso d 1
C C2 0.4262(13) 0.0309(6) 0.3277(9) 0.0144(19) Uiso d 1

loop_
_atom_site_aniso_label
_atom_site_aniso_U_11
_atom_site_aniso_U_22
_atom_site_aniso_U_33
_atom_site_aniso_U_12
_atom_site_aniso_U_13
_atom_site_aniso_U_23
Dy1 0.0185(3) 0.0131(2) 0.0193(3) 0.00139(17) 0.0109(2) -0.00086(17)
Dy2 0.0133(3) 0.0157(2) 0.0161(3) -0.00058(17) 0.0058(2) 0.00070(17)
Dy3 0.0170(3) 0.0136(2) 0.0190(3) -0.00068(17) 0.0094(2) 0.00148(17)
Dy4 0.0136(3) 0.0162(2) 0.0177(3) -0.00185(17) 0.0061(2) 0.00218(17)
Dy5 0.0162(3) 0.0138(2) 0.0191(3) 0.00202(17) 0.0089(2) -0.00146(17)
Br1 0.0196(6) 0.0273(5) 0.0261(6) -0.0087(4) 0.0066(5) 0.0045(4)
Br2 0.0170(6) 0.0321(6) 0.0209(6) 0.0031(4) 0.0037(5) -0.0070(5)
Br3 0.0161(6) 0.0213(5) 0.0235(6) 0.0005(4) 0.0110(5) 0.0020(4)
Br4 0.0214(7) 0.0287(5) 0.0247(6) -0.0059(4) 0.0073(5) 0.0103(4)
Br5 0.0435(8) 0.0148(5) 0.0400(7) 0.0018(4) 0.0313(7) -0.0017(4)
Br6 0.0361(7) 0.0225(5) 0.0354(7) -0.0012(5) 0.0271(6) 0.0002(5)
Br7 0.0191(6) 0.0298(5) 0.0281(7) 0.0066(4) 0.0083(5) -0.0031(4)
Br8 0.0182(6) 0.0291(5) 0.0248(6) -0.0074(4) 0.0057(5) 0.0056(4)
Br9 0.0189(6) 0.0163(4) 0.0235(6) -0.0005(4) 0.0104(5) -0.0009(4)

loop_
_atom_type_symbol
_atom_type_description
_atom_type_scat_dispersion_real
_atom_type_scat_dispersion_imag
_atom_type_scat_source
Dy Dy -0.1892 4.4098 'International Tables Vol C Tables 4.2.6.8 and 6.1.1.4'
Br Br -0.2901 2.4595 'International Tables Vol C Tables 4.2.6.8 and 6.1.1.4'
C C 0.0033 0.0016 'International Tables Vol C Tables 4.2.6.8 and 6.1.1.4'

loop_
_geom_angle_atom_site_label_1
_geom_angle_atom_site_label_2
_geom_angle_atom_site_label_3
_geom_angle_site_symmetry_1
_geom_angle_site_symmetry_3
_geom_angle
_geom_angle_publ_flag
C1 Dy1 Br7 . . 91.6(3) no
C1 Dy1 Br5 . 4_556 90.7(2) no
Br7 Dy1 Br5 . 4_556 94.05(4) no
C1 Dy1 Br3 . . 89.9(2) no
Br7 Dy1 Br3 . . 91.88(4) no
Br5 Dy1 Br3 4_556 . 174.01(4) no
C1 Dy1 Br9 . 3_656 92.1(3) no
Br7 Dy1 Br9 . 3_656 176.15(4) no
Br5 Dy1 Br9 4_556 3_656 87.03(4) no
Br3 Dy1 Br9 . 3_656 87.00(4) no
C1 Dy1 Br4 . 2_645 173.6(3) no
Br7 Dy1 Br4 . 2_645 94.80(4) no
Br5 Dy1 Br4 4_556 2_645 89.28(4) no
Br3 Dy1 Br4 . 2_645 89.40(4) no
Br9 Dy1 Br4 3_656 2_645 81.51(4) no
C1 Dy1 Dy2 . . 41.1(3) no
Br7 Dy1 Dy2 . . 50.46(3) no
Br5 Dy1 Dy2 4_556 . 93.50(3) no
Br3 Dy1 Dy2 . . 90.92(3) no
Br9 Dy1 Dy2 3_656 . 133.21(3) no
Br4 Dy1 Dy2 2_645 . 145.25(3) no
C1 Dy1 Dy3 . 3_656 40.3(2) no
Br7 Dy1 Dy3 . 3_656 92.68(3) no
Br5 Dy1 Dy3 4_556 3_656 50.45(2) no
Br3 Dy1 Dy3 . 3_656 130.11(3) no
Br9 Dy1 Dy3 3_656 3_656 90.85(3) no
Br4 Dy1 Dy3 2_645 3_656 139.48(3) no
Dy2 Dy1 Dy3 . 3_656 56.324(16) no
C1 Dy1 Dy4 . . 39.8(2) no
Br7 Dy1 Dy4 . . 94.36(3) no
Br5 Dy1 Dy4 4_556 . 129.89(3) no
Br3 Dy1 Dy4 . . 50.25(2) no
Br9 Dy1 Dy4 3_656 . 87.75(2) no
Br4 Dy1 Dy4 2_645 . 138.84(3) no
Dy2 Dy1 Dy4 . . 56.906(14) no
Dy3 Dy1 Dy4 3_656 . 79.866(14) no
C1 Dy2 C2 . 3_656 33.6(3) no
C1 Dy2 Br8 . . 96.3(2) no
C2 Dy2 Br8 3_656 . 96.2(2) no
C1 Dy2 Br7 . . 84.4(2) no
C2 Dy2 Br7 3_656 . 117.8(2) no
Br8 Dy2 Br7 . . 94.17(4) no
C1 Dy2 Br4 . 3_656 95.7(2) no
C2 Dy2 Br4 3_656 3_656 94.2(2) no
Br8 Dy2 Br4 . 3_656 167.98(4) no
Br7 Dy2 Br4 . 3_656 86.23(4) no
C1 Dy2 Br2 . 3_656 116.5(2) no
C2 Dy2 Br2 3_656 3_656 82.9(2) no
Br8 Dy2 Br2 . 3_656 89.27(4) no
Br7 Dy2 Br2 . 3_656 158.35(4) no
Br4 Dy2 Br2 3_656 3_656 86.07(4) no
C1 Dy2 Br2 . 1_656 165.5(2) no
C2 Dy2 Br2 3_656 1_656 159.6(2) no
Br8 Dy2 Br2 . 1_656 88.07(4) no
Br7 Dy2 Br2 . 1_656 81.56(4) no
Br4 Dy2 Br2 3_656 1_656 80.09(4) no
Br2 Dy2 Br2 3_656 1_656 77.19(4) no
C1 Dy2 Dy3 . 3_656 46.2(2) no
C2 Dy2 Dy3 3_656 3_656 44.3(2) no
Br8 Dy2 Dy3 . 3_656 139.04(3) no
Br7 Dy2 Dy3 . 3_656 96.80(3) no
Br4 Dy2 Dy3 3_656 3_656 52.56(3) no
Br2 Dy2 Dy3 3_656 3_656 94.50(3) no
Br2 Dy2 Dy3 1_656 3_656 132.53(3) no
C1 Dy2 Dy4 . . 45.7(2) no
C2 Dy2 Dy4 3_656 . 48.3(2) no
Br8 Dy2 Dy4 . . 52.09(3) no
Br7 Dy2 Dy4 . . 98.46(3) no
Br4 Dy2 Dy4 3_656 . 139.75(3) no
Br2 Dy2 Dy4 3_656 . 100.49(3) no
Br2 Dy2 Dy4 1_656 . 140.15(3) no
Dy3 Dy2 Dy4 3_656 . 87.228(19) no
C1 Dy2 Dy1 . . 36.2(2) no
C2 Dy2 Dy1 3_656 . 69.8(2) no
Br8 Dy2 Dy1 . . 96.95(3) no
Br7 Dy2 Dy1 . . 48.13(3) no
Br4 Dy2 Dy1 3_656 . 92.26(3) no
Br2 Dy2 Dy1 3_656 . 152.46(3) no
Br2 Dy2 Dy1 1_656 . 129.62(3) no
Dy3 Dy2 Dy1 3_656 . 63.568(16) no
Dy4 Dy2 Dy1 . . 64.047(17) no
C1 Dy2 Dy5 . 3_656 68.1(2) no
C2 Dy2 Dy5 3_656 3_656 34.5(2) no
Br8 Dy2 Dy5 . 3_656 94.73(3) no
Br7 Dy2 Dy5 . 3_656 151.85(3) no
Br4 Dy2 Dy5 3_656 3_656 90.45(3) no
Br2 Dy2 Dy5 3_656 3_656 48.39(3) no
Br2 Dy2 Dy5 1_656 3_656 125.37(3) no
Dy3 Dy2 Dy5 3_656 3_656 59.980(16) no
Dy4 Dy2 Dy5 . 3_656 66.960(16) no
Dy1 Dy2 Dy5 . 3_656 104.213(19) no
C2 Dy3 C1 . 3_656 33.6(3) no
C2 Dy3 Br1 . . 97.1(3) no
C1 Dy3 Br1 3_656 . 96.7(2) no
C2 Dy3 Br6 . . 84.8(2) no
C1 Dy3 Br6 3_656 . 118.3(2) no
Br1 Dy3 Br6 . . 93.53(4) no
C2 Dy3 Br4 . . 96.1(3) no
C1 Dy3 Br4 3_656 . 94.4(2) no
Br1 Dy3 Br4 . . 166.85(4) no
Br6 Dy3 Br4 . . 87.35(4) no
C2 Dy3 Br5 . 2_655 116.5(2) no
C1 Dy3 Br5 3_656 2_655 82.9(2) no
Br1 Dy3 Br5 . 2_655 88.59(4) no
Br6 Dy3 Br5 . 2_655 158.19(4) no
Br4 Dy3 Br5 . 2_655 85.82(4) no
C2 Dy3 Br9 . 4_565 165.0(2) no
C1 Dy3 Br9 3_656 4_565 160.6(2) no
Br1 Dy3 Br9 . 4_565 86.44(4) no
Br6 Dy3 Br9 . 4_565 80.48(3) no
Br4 Dy3 Br9 . 4_565 80.76(3) no
Br5 Dy3 Br9 2_655 4_565 77.99(3) no
C2 Dy3 Dy2 . 3_656 46.0(3) no
C1 Dy3 Dy2 3_656 3_656 44.6(2) no
Br1 Dy3 Dy2 . 3_656 139.84(3) no
Br6 Dy3 Dy2 . 3_656 97.22(3) no
Br4 Dy3 Dy2 . 3_656 52.74(3) no
Br5 Dy3 Dy2 2_655 3_656 95.05(3) no
Br9 Dy3 Dy2 4_565 3_656 133.46(3) no
C2 Dy3 Dy4 . . 46.4(3) no
C1 Dy3 Dy4 3_656 . 48.3(2) no
Br1 Dy3 Dy4 . . 52.35(3) no
Br6 Dy3 Dy4 . . 98.89(3) no
Br4 Dy3 Dy4 . . 140.45(3) no
Br5 Dy3 Dy4 2_655 . 99.56(3) no
Br9 Dy3 Dy4 4_565 . 138.77(3) no
Dy2 Dy3 Dy4 3_656 . 87.713(18) no
C2 Dy3 Dy5 . . 36.4(2) no
C1 Dy3 Dy5 3_656 . 70.0(2) no
Br1 Dy3 Dy5 . . 97.29(3) no
Br6 Dy3 Dy5 . . 48.41(2) no
Br4 Dy3 Dy5 . . 93.11(3) no
Br5 Dy3 Dy5 2_655 . 152.68(3) no
Br9 Dy3 Dy5 4_565 . 128.83(3) no
Dy2 Dy3 Dy5 3_656 . 63.595(14) no
Dy4 Dy3 Dy5 . . 64.703(15) no
C2 Dy3 Dy1 . 3_656 68.1(2) no
C1 Dy3 Dy1 3_656 3_656 34.5(2) no
Br1 Dy3 Dy1 . 3_656 95.23(4) no
Br6 Dy3 Dy1 . 3_656 152.30(3) no
Br4 Dy3 Dy1 . 3_656 89.95(3) no
Br5 Dy3 Dy1 2_655 3_656 48.44(2) no
Br9 Dy3 Dy1 4_565 3_656 126.24(3) no
Dy2 Dy3 Dy1 3_656 3_656 60.109(16) no
Dy4 Dy3 Dy1 . 3_656 66.772(17) no
Dy5 Dy3 Dy1 . 3_656 104.320(16) no
C1 Dy4 C2 . . 98.4(3) no
C1 Dy4 C1 . 3_656 104.5(3) no
C2 Dy4 C1 . 3_656 31.9(3) no
C1 Dy4 C2 . 3_656 32.0(3) no
C2 Dy4 C2 . 3_656 105.0(3) no
C1 Dy4 C2 3_656 3_656 93.6(3) no
C1 Dy4 Br8 . . 90.9(2) no
C2 Dy4 Br8 . . 163.8(2) no
C1 Dy4 Br8 3_656 . 155.9(2) no
C2 Dy4 Br8 3_656 . 89.9(2) no
C1 Dy4 Br1 . . 163.6(2) no
C2 Dy4 Br1 . . 90.8(2) no
C1 Dy4 Br1 3_656 . 90.5(2) no
C2 Dy4 Br1 3_656 . 156.1(2) no
Br8 Dy4 Br1 . . 77.27(4) no
C1 Dy4 Br3 . . 81.3(2) no
C2 Dy4 Br3 . . 81.0(2) no
C1 Dy4 Br3 3_656 . 112.9(2) no
C2 Dy4 Br3 3_656 . 113.2(2) no
Br8 Dy4 Br3 . . 87.35(4) no
Br1 Dy4 Br3 . . 86.65(4) no
C1 Dy4 Dy4 . 3_656 53.8(2) no
C2 Dy4 Dy4 . 3_656 53.8(2) no
C1 Dy4 Dy4 3_656 3_656 50.8(2) no
C2 Dy4 Dy4 3_656 3_656 51.2(2) no
Br8 Dy4 Dy4 . 3_656 140.68(4) no
Br1 Dy4 Dy4 . 3_656 140.71(4) no
Br3 Dy4 Dy4 . 3_656 101.73(3) no
C1 Dy4 Br9 . . 108.0(2) no
C2 Dy4 Br9 . . 108.3(2) no
C1 Dy4 Br9 3_656 . 76.7(2) no
C2 Dy4 Br9 3_656 . 76.3(2) no
Br8 Dy4 Br9 . . 81.07(4) no
Br1 Dy4 Br9 . . 81.70(4) no
Br3 Dy4 Br9 . . 165.10(3) no
Dy4 Dy4 Br9 3_656 . 93.17(3) no
C1 Dy4 Dy3 . . 141.9(2) no
C2 Dy4 Dy3 . . 43.5(2) no
C1 Dy4 Dy3 3_656 . 45.2(2) no
C2 Dy4 Dy3 3_656 . 138.7(2) no
Br8 Dy4 Dy3 . . 126.02(3) no
Br1 Dy4 Dy3 . . 48.77(3) no
Br3 Dy4 Dy3 . . 90.43(3) no
Dy4 Dy4 Dy3 3_656 . 92.44(2) no
Br9 Dy4 Dy3 . . 88.85(3) no
C1 Dy4 Dy2 . . 43.6(2) no
C2 Dy4 Dy2 . . 142.0(2) no
C1 Dy4 Dy2 3_656 . 138.4(2) no
C2 Dy4 Dy2 3_656 . 44.9(2) no
Br8 Dy4 Dy2 . . 48.74(3) no
Br1 Dy4 Dy2 . . 126.00(3) no
Br3 Dy4 Dy2 . . 90.82(3) no
Dy4 Dy4 Dy2 3_656 . 92.53(2) no
Br9 Dy4 Dy2 . . 88.56(3) no
Dy3 Dy4 Dy2 . . 174.519(19) no
C1 Dy4 Dy1 . . 33.6(2) no
C2 Dy4 Dy1 . . 89.6(2) no
C1 Dy4 Dy1 3_656 . 112.27(19) no
C2 Dy4 Dy1 3_656 . 65.6(2) no
Br8 Dy4 Dy1 . . 90.87(3) no
Br1 Dy4 Dy1 . . 133.69(3) no
Br3 Dy4 Dy1 . . 47.77(2) no
Dy4 Dy4 Dy1 3_656 . 69.484(18) no
Br9 Dy4 Dy1 . . 141.07(3) no
Dy3 Dy4 Dy1 . . 125.134(19) no
Dy2 Dy4 Dy1 . . 59.047(14) no
C2 Dy5 Br6 . . 91.4(3) no
C2 Dy5 Br2 . . 90.6(3) no
Br6 Dy5 Br2 . . 93.77(4) no
C2 Dy5 Br3 . . 89.6(3) no
Br6 Dy5 Br3 . . 91.11(4) no
Br2 Dy5 Br3 . . 175.10(4) no
C2 Dy5 Br9 . 3_656 91.8(3) no
Br6 Dy5 Br9 . 3_656 176.15(4) no
Br2 Dy5 Br9 . 3_656 88.32(4) no
Br3 Dy5 Br9 . 3_656 86.79(3) no
C2 Dy5 Br5 . . 171.1(3) no
Br6 Dy5 Br5 . . 96.68(4) no
Br2 Dy5 Br5 . . 92.42(4) no
Br3 Dy5 Br5 . . 86.67(4) no
Br9 Dy5 Br5 3_656 . 79.99(3) no
C2 Dy5 Dy3 . . 41.0(3) no
Br6 Dy5 Dy3 . . 50.49(3) no
Br2 Dy5 Dy3 . . 93.10(3) no
Br3 Dy5 Dy3 . . 90.27(2) no
Br9 Dy5 Dy3 3_656 . 132.68(3) no
Br5 Dy5 Dy3 . . 146.99(3) no
C2 Dy5 Dy2 . 3_656 40.2(3) no
Br6 Dy5 Dy2 . 3_656 92.98(3) no
Br2 Dy5 Dy2 . 3_656 50.35(3) no
Br3 Dy5 Dy2 . 3_656 129.76(3) no
Br9 Dy5 Dy2 3_656 3_656 90.84(3) no
Br5 Dy5 Dy2 . 3_656 142.13(3) no
Dy3 Dy5 Dy2 . 3_656 56.425(13) no
C2 Dy5 Dy4 . . 39.8(3) no
Br6 Dy5 Dy4 . . 93.80(3) no
Br2 Dy5 Dy4 . . 129.92(3) no
Br3 Dy5 Dy4 . . 49.90(3) no
Br9 Dy5 Dy4 3_656 . 87.31(3) no
Br5 Dy5 Dy4 . . 135.47(3) no
Dy3 Dy5 Dy4 . . 56.545(13) no
Dy2 Dy5 Dy4 3_656 . 79.862(17) no
Dy3 Br1 Dy4 . . 78.88(3) no
Dy5 Br2 Dy2 . 3_656 81.26(3) no
Dy5 Br2 Dy2 . 1_454 173.49(5) no
Dy2 Br2 Dy2 3_656 1_454 102.81(4) no
Dy1 Br3 Dy5 . . 94.31(4) no
Dy1 Br3 Dy4 . . 81.98(3) no
Dy5 Br3 Dy4 . . 82.40(3) no
Dy3 Br4 Dy2 . 3_656 74.70(3) no
Dy3 Br4 Dy1 . 2_655 100.81(4) no
Dy2 Br4 Dy1 3_656 2_655 175.51(5) no
Dy1 Br5 Dy3 4 2_645 81.11(3) no
Dy1 Br5 Dy5 4 . 175.47(5) no
Dy3 Br5 Dy5 2_645 . 102.63(4) no
Dy5 Br6 Dy3 . . 81.10(3) no
Dy1 Br7 Dy2 . . 81.41(4) no
Dy2 Br8 Dy4 . . 79.17(3) no
Dy5 Br9 Dy1 3_656 3_656 90.85(3) no
Dy5 Br9 Dy3 3_656 4_566 99.30(4) no
Dy1 Br9 Dy3 3_656 4_566 96.84(4) no
Dy5 Br9 Dy4 3_656 . 79.96(3) no
Dy1 Br9 Dy4 3_656 . 79.62(3) no
Dy3 Br9 Dy4 4_566 . 176.35(4) no
C2 C1 Dy1 3_656 . 174.9(7) no
C2 C1 Dy2 3_656 . 75.6(6) no
Dy1 C1 Dy2 . . 102.7(4) no
C2 C1 Dy3 3_656 3_656 70.1(5) no
Dy1 C1 Dy3 . 3_656 105.2(3) no
Dy2 C1 Dy3 . 3_656 89.3(3) no
C2 C1 Dy4 3_656 . 78.3(5) no
Dy1 C1 Dy4 . . 106.6(4) no
Dy2 C1 Dy4 . . 90.7(3) no
Dy3 C1 Dy4 3_656 . 147.4(4) no
C2 C1 Dy4 3_656 3_656 70.8(6) no
Dy1 C1 Dy4 . 3_656 111.5(4) no
Dy2 C1 Dy4 . 3_656 145.5(4) no
Dy3 C1 Dy4 3_656 3_656 86.4(3) no
Dy4 C1 Dy4 . 3_656 75.5(3) no
C1 C2 Dy5 3_656 . 175.8(8) no
C1 C2 Dy3 3_656 . 76.3(5) no
Dy5 C2 Dy3 . . 102.7(4) no
C1 C2 Dy2 3_656 3_656 70.8(6) no
Dy5 C2 Dy2 . 3_656 105.2(4) no
Dy3 C2 Dy2 . 3_656 89.7(3) no
C1 C2 Dy4 3_656 . 77.3(6) no
Dy5 C2 Dy4 . . 106.8(4) no
Dy3 C2 Dy4 . . 90.0(3) no
Dy2 C2 Dy4 3_656 . 147.2(4) no
C1 C2 Dy4 3_656 3_656 69.7(5) no
Dy5 C2 Dy4 . 3_656 111.8(4) no
Dy3 C2 Dy4 . 3_656 145.0(4) no
Dy2 C2 Dy4 3_656 3_656 86.8(3) no
Dy4 C2 Dy4 . 3_656 75.0(3) no

loop_
_geom_bond_atom_site_label_1
_geom_bond_atom_site_label_2
_geom_bond_site_symmetry_2
_geom_bond_distance
_geom_bond_publ_flag
Dy1 C1 . 2.205(9) no
Dy1 Br7 . 2.7413(15) no
Dy1 Br5 4_556 2.8473(12) no
Dy1 Br3 . 2.8539(12) no
Dy1 Br9 3_656 2.9434(14) no
Dy1 Br4 2_645 2.9730(12) no
Dy1 Dy2 . 3.6399(8) no
Dy1 Dy3 3_656 3.7595(9) no
Dy1 Dy4 . 3.8163(7) no
Dy2 C1 . 2.453(10) no
Dy2 C2 3_656 2.515(11) no
Dy2 Br8 . 2.7213(12) no
Dy2 Br7 . 2.8388(13) no
Dy2 Br4 3_656 2.8827(12) no
Dy2 Br2 3_656 2.9258(13) no
Dy2 Br2 1_656 2.9978(14) no
Dy2 Dy3 3_656 3.4938(8) no
Dy2 Dy4 . 3.5558(9) no
Dy2 Dy5 3_656 3.7560(8) no
Dy3 C2 . 2.439(9) no
Dy3 C1 3_656 2.520(10) no
Dy3 Br1 . 2.7157(15) no
Dy3 Br6 . 2.8354(13) no
Dy3 Br4 . 2.8759(14) no
Dy3 Br5 2_655 2.9340(12) no
Dy3 Br9 4_565 3.0812(12) no
Dy3 Dy2 3_656 3.4938(8) no
Dy3 Dy4 . 3.5434(8) no
Dy3 Dy5 . 3.6309(7) no
Dy3 Dy1 3_656 3.7595(8) no
Dy4 C1 . 2.547(9) no
Dy4 C2 . 2.568(11) no
Dy4 C1 3_656 2.652(10) no
Dy4 C2 3_656 2.659(10) no
Dy4 Br8 . 2.8564(14) no
Dy4 Br1 . 2.8591(12) no
Dy4 Br3 . 2.9630(12) no
Dy4 Dy4 3_656 3.1832(11) no
Dy4 Br9 . 3.3231(12) no
Dy5 C2 . 2.207(10) no
Dy5 Br6 . 2.7485(12) no
Dy5 Br2 . 2.8413(14) no
Dy5 Br3 . 2.8655(14) no
Dy5 Br9 3_656 2.9432(12) no
Dy5 Br5 . 2.9488(12) no
Dy5 Dy2 3_656 3.7560(8) no
Br2 Dy2 3_656 2.9258(13) no
Br2 Dy2 1_454 2.9978(14) no
Br4 Dy2 3_656 2.8827(12) no
Br4 Dy1 2_655 2.9730(12) no
Br5 Dy1 4 2.8473(12) no
Br5 Dy3 2_645 2.9340(12) no
Br9 Dy5 3_656 2.9432(12) no
Br9 Dy1 3_656 2.9434(14) no
Br9 Dy3 4_566 3.0812(12) no
C1 C2 3_656 1.437(13) no
C1 Dy3 3_656 2.520(10) no
C1 Dy4 3_656 2.652(10) no
C2 C1 3_656 1.437(13) no
C2 Dy2 3_656 2.515(11) no
C2 Dy4 3_656 2.659(10) no
